data_4081722
loop_
_publ_author_name
'Weicker, Sarah A.'
'Dube, Jonathan W.'
'Ragogna, Paul J.'

_publ_section_title
;
 Synthesis of Zwitterionic Group 14 Centered Complexes: Traditional
 Coordination and Unusual Insertion Chemistry
;
_journal_issue 22
_journal_name_full Organometallics
_journal_page_first 6681
_journal_paper_doi 10.1021/om400186m
_journal_volume 32
_journal_year 2013
_chemical_formula_moiety 'C50 H44 B2 P2, 2(C4 H8 O)'
_chemical_formula_sum 'C58 H60 B2 O2 P2'
_chemical_formula_weight 872.66
_chemical_name_systematic
; 
 ? 
;
_space_group_IT_number 14
_symmetry_cell_setting monoclinic
_symmetry_space_group_name_Hall '-P 2yn'
_symmetry_space_group_name_H-M 'P 1 21/n 1'
_atom_sites_solution_hydrogens geom
_atom_sites_solution_primary direct
_atom_sites_solution_secondary difmap
_audit_creation_method SHELXL-97
_cell_angle_alpha 90.00
_cell_angle_beta 103.777(5)
_cell_angle_gamma 90.00
_cell_formula_units_Z 2
_cell_length_a 9.680(2)
_cell_length_b 21.927(5)
_cell_length_c 11.423(3)
_cell_measurement_reflns_used 1365
_cell_measurement_temperature 150(2)
_cell_measurement_theta_max 18.79
_cell_measurement_theta_min 2.36
_cell_volume 2354.8(10)
_computing_cell_refinement 'Bruker SAINT'
_computing_data_collection 'Bruker APEX2'
_computing_data_reduction 'Bruker SAINT'
_computing_molecular_graphics 'Bruker SHELXTL'
_computing_publication_material 'Bruker SHELXTL'
_computing_structure_refinement 'SHELXL-97 (Sheldrick, 2008)'
_computing_structure_solution 'SHELXS-97 (Sheldrick, 2008)'
_diffrn_ambient_temperature 150(2)
_diffrn_measured_fraction_theta_full 0.987
_diffrn_measured_fraction_theta_max 0.987
_diffrn_measurement_device_type 'Bruker APEX-II CCD'
_diffrn_measurement_method '\f and \w scans'
_diffrn_radiation_monochromator graphite
_diffrn_radiation_source 'fine-focus sealed tube'
_diffrn_radiation_type MoK\a
_diffrn_radiation_wavelength 0.71073
_diffrn_reflns_av_R_equivalents 0.1665
_diffrn_reflns_av_sigmaI/netI 0.1541
_diffrn_reflns_limit_h_max 11
_diffrn_reflns_limit_h_min -11
_diffrn_reflns_limit_k_max 26
_diffrn_reflns_limit_k_min -23
_diffrn_reflns_limit_l_max 13
_diffrn_reflns_limit_l_min -13
_diffrn_reflns_number 31892
_diffrn_reflns_theta_full 25.68
_diffrn_reflns_theta_max 25.68
_diffrn_reflns_theta_min 1.86
_diffrn_standards_number 0
_exptl_absorpt_coefficient_mu 0.136
_exptl_absorpt_correction_T_max 0.9824
_exptl_absorpt_correction_T_min 0.9567
_exptl_absorpt_correction_type multi-scan
_exptl_crystal_colour colourless
_exptl_crystal_density_diffrn 1.231
_exptl_crystal_density_method 'not measured'
_exptl_crystal_description prism
_exptl_crystal_F_000 1592
_exptl_crystal_size_max 0.17
_exptl_crystal_size_mid 0.08
_exptl_crystal_size_min 0.07
_refine_diff_density_max 0.305
_refine_diff_density_min -0.341
_refine_diff_density_rms 0.064
_refine_ls_extinction_method none
_refine_ls_goodness_of_fit_ref 1.020
_refine_ls_hydrogen_treatment constr
_refine_ls_matrix_type full
_refine_ls_number_parameters 288
_refine_ls_number_reflns 4412
_refine_ls_number_restraints 0
_refine_ls_restrained_S_all 1.020
_refine_ls_R_factor_all 0.1646
_refine_ls_R_factor_gt 0.0693
_refine_ls_shift/su_max 0.000
_refine_ls_shift/su_mean 0.000
_refine_ls_structure_factor_coef Fsqd
_refine_ls_weighting_details 'calc w=1/[\s^2^(Fo^2^)+(0.0578P)^2^+0.4994P] where P=(Fo^2^+2Fc^2^)/3'
_refine_ls_weighting_scheme calc
_refine_ls_wR_factor_gt 0.1312
_refine_ls_wR_factor_ref 0.1621
_reflns_number_gt 2304
_reflns_number_total 4412
_reflns_threshold_expression >2sigma(I)
_cod_data_source_file om400186m_si_002.cif
_cod_data_source_block 3
_cod_original_cell_volume 2354.8(9)
_cod_original_sg_symbol_H-M P2(1)/n
_cod_database_code 4081722

loop_
_symmetry_equiv_pos_as_xyz
'x, y, z'
'-x+1/2, y+1/2, -z+1/2'
'-x, -y, -z'
'x-1/2, -y-1/2, z-1/2'

loop_
_atom_site_label
_atom_site_type_symbol
_atom_site_fract_x
_atom_site_fract_y
_atom_site_fract_z
_atom_site_U_iso_or_equiv
_atom_site_adp_type
_atom_site_occupancy
_atom_site_symmetry_multiplicity
_atom_site_calc_flag
_atom_site_refinement_flags
_atom_site_disorder_assembly
_atom_site_disorder_group
P1 P 1.1233(2) 1.01442(8) 0.13967(17) 0.0177(6) Uiso 0.817(4) 1 d P A 1
B1 B 0.9154(12) 1.0317(5) 0.1164(11) 0.023(4) Uiso 0.817(4) 1 d P . 1
B1A B 1.138(3) 1.0031(15) 0.143(3) 0.010(11) Uiso 0.183(4) 1 d P A 2
P1A P 0.9350(13) 1.0280(6) 0.1211(12) 0.032(5) Uiso 0.183(4) 1 d P . 2
O1 O 0.7294(5) 0.70340(18) -0.3418(4) 0.0940(14) Uani 1 1 d . . .
C1 C 1.3617(4) 0.9457(2) 0.5144(4) 0.0431(12) Uani 1 1 d . A .
H1 H 1.4109 0.9320 0.5921 0.052 Uiso 1 1 calc R . .
C2 C 1.3532(4) 0.90897(19) 0.4145(4) 0.0392(11) Uani 1 1 d . . .
H2 H 1.3976 0.8700 0.4239 0.047 Uiso 1 1 calc R . .
C3 C 1.2811(4) 0.92816(17) 0.3013(4) 0.0288(9) Uani 1 1 d . A .
H3 H 1.2749 0.9021 0.2339 0.035 Uiso 1 1 calc R . .
C4 C 1.2171(4) 0.98566(17) 0.2853(3) 0.0255(9) Uani 1 1 d . . .
C6 C 0.8346(5) 1.1960(2) 0.3222(4) 0.0469(13) Uani 1 1 d . A .
H6 H 0.8176 1.2309 0.3659 0.056 Uiso 1 1 calc R . .
C7 C 0.8738(5) 1.1417(2) 0.3817(4) 0.0453(12) Uani 1 1 d . . .
H7 H 0.8837 1.1390 0.4663 0.054 Uiso 1 1 calc R . .
C8 C 0.8989(4) 1.09082(18) 0.3170(4) 0.0338(10) Uani 1 1 d . A .
H8 H 0.9239 1.0535 0.3587 0.041 Uiso 1 1 calc R . .
C9 C 0.8885(4) 1.09253(16) 0.1920(3) 0.0238(9) Uani 1 1 d . . .
C10 C 0.8469(4) 1.14842(16) 0.1363(4) 0.0302(10) Uani 1 1 d . A .
H10 H 0.8363 1.1517 0.0517 0.036 Uiso 1 1 calc R . .
C11 C 0.8201(4) 1.19962(18) 0.1999(4) 0.0401(11) Uani 1 1 d . . .
H11 H 0.7919 1.2369 0.1587 0.048 Uiso 1 1 calc R A .
C12 C 1.2279(4) 1.02225(18) 0.3872(3) 0.0326(10) Uani 1 1 d . A .
H12 H 1.1860 1.0617 0.3784 0.039 Uiso 1 1 calc R . .
C13 C 1.2977(4) 1.0024(2) 0.4997(4) 0.0421(11) Uani 1 1 d . . .
H13 H 1.3021 1.0278 0.5679 0.051 Uiso 1 1 calc R A .
C14 C 1.2367(4) 1.07785(15) 0.1238(3) 0.0215(8) Uani 1 1 d . . .
C15 C 1.1828(4) 1.13269(16) 0.0704(3) 0.0289(9) Uani 1 1 d . A .
H15 H 1.0830 1.1383 0.0437 0.035 Uiso 1 1 calc R . .
C16 C 1.2750(4) 1.17910(18) 0.0562(4) 0.0354(10) Uani 1 1 d . . .
H16 H 1.2377 1.2164 0.0197 0.042 Uiso 1 1 calc R A .
C17 C 1.4195(4) 1.17169(17) 0.0944(3) 0.0307(10) Uani 1 1 d . A .
H17 H 1.4816 1.2036 0.0835 0.037 Uiso 1 1 calc R . .
C18 C 1.4744(4) 1.11787(17) 0.1486(4) 0.0306(10) Uani 1 1 d . . .
H18 H 1.5744 1.1129 0.1758 0.037 Uiso 1 1 calc R A .
C19 C 1.3837(4) 1.07110(16) 0.1633(3) 0.0262(9) Uani 1 1 d . A .
H19 H 1.4221 1.0341 0.2006 0.031 Uiso 1 1 calc R . .
C20 C 0.8335(4) 0.97216(15) 0.1638(3) 0.0218(9) Uani 1 1 d . . .
C21 C 0.6852(4) 0.97192(16) 0.1325(3) 0.0275(9) Uani 1 1 d . A .
H21 H 0.6370 1.0044 0.0845 0.033 Uiso 1 1 calc R . .
C22 C 0.6051(4) 0.92636(17) 0.1683(4) 0.0310(10) Uani 1 1 d . . .
H22 H 0.5042 0.9278 0.1436 0.037 Uiso 1 1 calc R A .
C23 C 0.6709(4) 0.87877(17) 0.2400(4) 0.0336(10) Uani 1 1 d . A .
H23 H 0.6165 0.8473 0.2648 0.040 Uiso 1 1 calc R . .
C24 C 0.8161(4) 0.87820(17) 0.2742(4) 0.0377(11) Uani 1 1 d . . .
H24 H 0.8628 0.8461 0.3242 0.045 Uiso 1 1 calc R A .
C25 C 0.8969(4) 0.92355(17) 0.2376(4) 0.0333(10) Uani 1 1 d . A .
H25 H 0.9977 0.9216 0.2630 0.040 Uiso 1 1 calc R . .
C26 C 0.6864(7) 0.8069(2) -0.3990(5) 0.0721(17) Uani 1 1 d . . .
H26A H 0.6906 0.8386 -0.3366 0.087 Uiso 1 1 calc R . .
H26B H 0.6917 0.8266 -0.4757 0.087 Uiso 1 1 calc R . .
C27 C 0.5994(6) 0.7193(2) -0.3324(5) 0.0719(17) Uani 1 1 d . . .
H27A H 0.6008 0.7315 -0.2487 0.086 Uiso 1 1 calc R . .
H27B H 0.5322 0.6849 -0.3555 0.086 Uiso 1 1 calc R . .
C28 C 0.5584(5) 0.7698(2) -0.4137(5) 0.0616(14) Uani 1 1 d . . .
H28A H 0.4807 0.7935 -0.3926 0.074 Uiso 1 1 calc R . .
H28B H 0.5261 0.7553 -0.4979 0.074 Uiso 1 1 calc R . .
C30 C 0.8066(6) 0.7589(4) -0.3588(6) 0.109(3) Uani 1 1 d . . .
H1A H 0.8602 0.7529 -0.4217 0.131 Uiso 1 1 calc R . .
H1B H 0.8735 0.7713 -0.2828 0.131 Uiso 1 1 calc R . .
C52 C 1.1451(4) 0.95728(15) 0.0318(3) 0.0210(8) Uani 1 1 d . . .
H52A H 1.2483 0.9489 0.0462 0.025 Uiso 1 1 calc R A 1
H52B H 1.1002 0.9194 0.0522 0.025 Uiso 1 1 calc R A 1

loop_
_atom_site_aniso_label
_atom_site_aniso_U_11
_atom_site_aniso_U_22
_atom_site_aniso_U_33
_atom_site_aniso_U_23
_atom_site_aniso_U_13
_atom_site_aniso_U_12
O1 0.108(4) 0.077(3) 0.106(4) 0.012(2) 0.044(3) 0.030(3)
C1 0.036(3) 0.067(3) 0.023(3) 0.020(2) 0.000(2) -0.007(2)
C2 0.032(2) 0.046(3) 0.037(3) 0.012(2) 0.005(2) 0.003(2)
C3 0.023(2) 0.034(2) 0.029(2) 0.0041(19) 0.0046(18) 0.0021(18)
C4 0.020(2) 0.034(2) 0.023(2) 0.0031(19) 0.0038(17) -0.0062(17)
C6 0.048(3) 0.039(3) 0.062(4) -0.029(3) 0.028(3) -0.011(2)
C7 0.050(3) 0.051(3) 0.043(3) -0.022(2) 0.028(2) -0.017(2)
C8 0.035(2) 0.040(2) 0.032(3) -0.008(2) 0.016(2) -0.0098(19)
C9 0.019(2) 0.026(2) 0.029(2) -0.0049(18) 0.0092(18) -0.0038(16)
C10 0.026(2) 0.027(2) 0.041(3) -0.009(2) 0.015(2) 0.0013(17)
C11 0.034(3) 0.033(2) 0.058(3) -0.012(2) 0.020(2) -0.0022(19)
C12 0.034(2) 0.035(2) 0.030(3) -0.003(2) 0.010(2) -0.0040(18)
C13 0.043(3) 0.057(3) 0.026(3) 0.001(2) 0.007(2) -0.015(2)
C14 0.020(2) 0.026(2) 0.019(2) 0.0006(17) 0.0069(17) -0.0036(16)
C15 0.019(2) 0.037(2) 0.030(2) 0.0018(19) 0.0036(18) -0.0020(18)
C16 0.031(3) 0.035(2) 0.042(3) 0.017(2) 0.013(2) -0.0010(19)
C17 0.028(2) 0.030(2) 0.037(3) 0.0003(19) 0.013(2) -0.0097(18)
C18 0.020(2) 0.033(2) 0.038(3) -0.0012(19) 0.0061(19) -0.0076(17)
C19 0.023(2) 0.026(2) 0.030(2) 0.0008(17) 0.0075(18) -0.0010(17)
C20 0.023(2) 0.026(2) 0.019(2) -0.0049(16) 0.0100(17) -0.0017(16)
C21 0.023(2) 0.030(2) 0.030(2) 0.0004(18) 0.0087(18) -0.0011(17)
C22 0.020(2) 0.036(2) 0.040(3) 0.001(2) 0.0123(19) -0.0031(18)
C23 0.035(3) 0.030(2) 0.040(3) -0.002(2) 0.018(2) -0.0102(18)
C24 0.036(3) 0.031(2) 0.048(3) 0.017(2) 0.013(2) -0.0021(18)
C25 0.024(2) 0.037(2) 0.038(3) 0.007(2) 0.0064(19) -0.0040(18)
C26 0.116(5) 0.046(3) 0.061(4) -0.011(3) 0.033(4) -0.030(3)
C27 0.080(4) 0.046(3) 0.081(4) -0.006(3) 0.004(4) -0.027(3)
C28 0.059(4) 0.061(3) 0.065(4) 0.000(3) 0.016(3) 0.007(3)
C30 0.031(3) 0.200(8) 0.098(5) -0.082(5) 0.020(3) -0.038(4)
C52 0.021(2) 0.021(2) 0.022(2) -0.0011(16) 0.0062(17) 0.0013(15)

loop_
_atom_type_symbol
_atom_type_description
_atom_type_scat_dispersion_real
_atom_type_scat_dispersion_imag
_atom_type_scat_source
C C 0.0033 0.0016 'International Tables Vol C Tables 4.2.6.8 and 6.1.1.4'
H H 0.0000 0.0000 'International Tables Vol C Tables 4.2.6.8 and 6.1.1.4'
O O 0.0106 0.0060 'International Tables Vol C Tables 4.2.6.8 and 6.1.1.4'
B B 0.0013 0.0007 'International Tables Vol C Tables 4.2.6.8 and 6.1.1.4'
P P 0.1023 0.0942 'International Tables Vol C Tables 4.2.6.8 and 6.1.1.4'

loop_
_geom_angle_atom_site_label_1
_geom_angle_atom_site_label_2
_geom_angle_atom_site_label_3
_geom_angle
_geom_angle_site_symmetry_1
_geom_angle_site_symmetry_3
C52 P1 C14 107.07(18) . .
C52 P1 C4 105.76(19) . .
C14 P1 C4 100.20(18) . .
C52 P1 B1 108.5(4) . .
C14 P1 B1 117.1(4) . .
C4 P1 B1 117.2(4) . .
C9 B1 C52 110.7(7) . 3_775
C9 B1 C20 108.4(7) . .
C52 B1 C20 111.1(7) 3_775 .
C9 B1 P1 111.3(6) . .
C52 B1 P1 105.1(6) 3_775 .
C20 B1 P1 110.2(6) . .
C52 B1A C4 121(2) . .
C52 B1A C14 108.9(17) . .
C4 B1A C14 100.3(16) . .
C52 B1A P1A 107.2(17) . .
C4 B1A P1A 113.0(18) . .
C14 B1A P1A 104.6(16) . .
C20 P1A C9 102.7(7) . .
C20 P1A C52 105.5(7) . 3_775
C9 P1A C52 102.1(7) . 3_775
C20 P1A B1A 112.6(12) . .
C9 P1A B1A 121.3(12) . .
C52 P1A B1A 111.0(12) 3_775 .
C27 O1 C30 108.4(4) . .
C2 C1 C13 119.2(4) . .
C2 C1 H1 120.4 . .
C13 C1 H1 120.4 . .
C3 C2 C1 120.9(4) . .
C3 C2 H2 119.6 . .
C1 C2 H2 119.6 . .
C2 C3 C4 120.5(4) . .
C2 C3 H3 119.8 . .
C4 C3 H3 119.8 . .
C12 C4 C3 117.8(3) . .
C12 C4 B1A 127.4(12) . .
C3 C4 B1A 114.8(12) . .
C12 C4 P1 119.2(3) . .
C3 C4 P1 123.0(3) . .
B1A C4 P1 8.2(12) . .
C11 C6 C7 120.1(4) . .
C11 C6 H6 120.0 . .
C7 C6 H6 120.0 . .
C6 C7 C8 119.5(4) . .
C6 C7 H7 120.3 . .
C8 C7 H7 120.3 . .
C7 C8 C9 122.6(4) . .
C7 C8 H8 118.7 . .
C9 C8 H8 118.7 . .
C10 C9 C8 115.4(3) . .
C10 C9 B1 122.5(5) . .
C8 C9 B1 122.0(5) . .
C10 C9 P1A 125.5(5) . .
C8 C9 P1A 119.1(5) . .
B1 C9 P1A 6.0(8) . .
C11 C10 C9 122.6(4) . .
C11 C10 H10 118.7 . .
C9 C10 H10 118.7 . .
C6 C11 C10 119.8(4) . .
C6 C11 H11 120.1 . .
C10 C11 H11 120.1 . .
C13 C12 C4 121.4(4) . .
C13 C12 H12 119.3 . .
C4 C12 H12 119.3 . .
C12 C13 C1 120.3(4) . .
C12 C13 H13 119.8 . .
C1 C13 H13 119.8 . .
C15 C14 C19 118.7(3) . .
C15 C14 P1 122.4(3) . .
C19 C14 P1 118.9(3) . .
C15 C14 B1A 129.6(11) . .
C19 C14 B1A 111.5(10) . .
P1 C14 B1A 7.8(10) . .
C16 C15 C14 120.0(3) . .
C16 C15 H15 120.0 . .
C14 C15 H15 120.0 . .
C17 C16 C15 120.7(4) . .
C17 C16 H16 119.6 . .
C15 C16 H16 119.6 . .
C16 C17 C18 119.9(3) . .
C16 C17 H17 120.0 . .
C18 C17 H17 120.0 . .
C17 C18 C19 120.0(4) . .
C17 C18 H18 120.0 . .
C19 C18 H18 120.0 . .
C18 C19 C14 120.6(3) . .
C18 C19 H19 119.7 . .
C14 C19 H19 119.7 . .
C21 C20 C25 115.3(3) . .
C21 C20 B1 117.1(5) . .
C25 C20 B1 127.6(5) . .
C21 C20 P1A 123.7(5) . .
C25 C20 P1A 121.0(5) . .
B1 C20 P1A 6.7(7) . .
C22 C21 C20 122.8(4) . .
C22 C21 H21 118.6 . .
C20 C21 H21 118.6 . .
C23 C22 C21 120.5(4) . .
C23 C22 H22 119.7 . .
C21 C22 H22 119.7 . .
C24 C23 C22 118.2(4) . .
C24 C23 H23 120.9 . .
C22 C23 H23 120.9 . .
C23 C24 C25 121.5(4) . .
C23 C24 H24 119.3 . .
C25 C24 H24 119.3 . .
C24 C25 C20 121.7(4) . .
C24 C25 H25 119.1 . .
C20 C25 H25 119.1 . .
C28 C26 C30 102.2(4) . .
C28 C26 H26A 111.3 . .
C30 C26 H26A 111.3 . .
C28 C26 H26B 111.3 . .
C30 C26 H26B 111.3 . .
H26A C26 H26B 109.2 . .
O1 C27 C28 105.6(5) . .
O1 C27 H27A 110.6 . .
C28 C27 H27A 110.6 . .
O1 C27 H27B 110.6 . .
C28 C27 H27B 110.6 . .
H27A C27 H27B 108.7 . .
C27 C28 C26 105.0(4) . .
C27 C28 H28A 110.7 . .
C26 C28 H28A 110.7 . .
C27 C28 H28B 110.7 . .
C26 C28 H28B 110.7 . .
H28A C28 H28B 108.8 . .
O1 C30 C26 103.4(4) . .
O1 C30 H1A 111.1 . .
C26 C30 H1A 111.1 . .
O1 C30 H1B 111.1 . .
C26 C30 H1B 111.1 . .
H1A C30 H1B 109.0 . .
B1A C52 B1 128.9(13) . 3_775
B1A C52 P1A 124.5(13) . 3_775
B1 C52 P1A 6.0(7) 3_775 3_775
B1A C52 P1 7.5(12) . .
B1 C52 P1 121.5(4) 3_775 .
P1A C52 P1 117.0(5) 3_775 .
B1A C52 H52A 102.2 . .
B1 C52 H52A 107.0 3_775 .
P1A C52 H52A 112.8 3_775 .
P1 C52 H52A 107.0 . .
B1A C52 H52B 103.4 . .
B1 C52 H52B 107.0 3_775 .
P1A C52 H52B 105.8 3_775 .
P1 C52 H52B 107.0 . .
H52A C52 H52B 106.7 . .

loop_
_geom_bond_atom_site_label_1
_geom_bond_atom_site_label_2
_geom_bond_distance
_geom_bond_site_symmetry_2
P1 C52 1.805(4) .
P1 C14 1.807(4) .
P1 C4 1.808(4) .
P1 B1 2.003(12) .
B1 C9 1.642(12) .
B1 C52 1.672(13) 3_775
B1 C20 1.683(12) .
B1A C52 1.63(3) .
B1A C4 1.67(3) .
B1A C14 1.93(3) .
B1A P1A 2.00(3) .
P1A C20 1.712(14) .
P1A C9 1.742(14) .
P1A C52 1.763(14) 3_775
O1 C27 1.334(6) .
O1 C30 1.465(7) .
C1 C2 1.382(6) .
C1 C13 1.382(6) .
C1 H1 0.9500 .
C2 C3 1.381(5) .
C2 H2 0.9500 .
C3 C4 1.397(5) .
C3 H3 0.9500 .
C4 C12 1.397(5) .
C6 C11 1.373(6) .
C6 C7 1.380(6) .
C6 H6 0.9500 .
C7 C8 1.391(5) .
C7 H7 0.9500 .
C8 C9 1.408(5) .
C8 H8 0.9500 .
C9 C10 1.395(5) .
C10 C11 1.395(5) .
C10 H10 0.9500 .
C11 H11 0.9500 .
C12 C13 1.373(5) .
C12 H12 0.9500 .
C13 H13 0.9500 .
C14 C15 1.392(5) .
C14 C19 1.395(5) .
C15 C16 1.388(5) .
C15 H15 0.9500 .
C16 C17 1.371(5) .
C16 H16 0.9500 .
C17 C18 1.379(5) .
C17 H17 0.9500 .
C18 C19 1.386(5) .
C18 H18 0.9500 .
C19 H19 0.9500 .
C20 C21 1.395(5) .
C20 C25 1.406(5) .
C21 C22 1.385(5) .
C21 H21 0.9500 .
C22 C23 1.384(5) .
C22 H22 0.9500 .
C23 C24 1.366(5) .
C23 H23 0.9500 .
C24 C25 1.390(5) .
C24 H24 0.9500 .
C25 H25 0.9500 .
C26 C28 1.457(6) .
C26 C30 1.556(8) .
C26 H26A 0.9900 .
C26 H26B 0.9900 .
C27 C28 1.440(6) .
C27 H27A 0.9900 .
C27 H27B 0.9900 .
C28 H28A 0.9900 .
C28 H28B 0.9900 .
C30 H1A 0.9900 .
C30 H1B 0.9900 .
C52 B1 1.672(13) 3_775
C52 P1A 1.763(14) 3_775
C52 H52A 0.9900 .
C52 H52B 0.9900 .
